data_4074530
loop_
_publ_author_name
'de Fr\'emont, Pierre'
'Stevens, Edwin D.'
'Eelman, Melanie D.'
'Fogg, Deryn E.'
'Nolan, Steven P.'

_publ_section_title
;
 Synthesis and Characterization of Gold(I)N-Heterocyclic Carbene Complexes
 Bearing Biologically Compatible Moieties
;
_journal_issue 24
_journal_name_full Organometallics
_journal_page_first 5824
_journal_paper_doi 10.1021/om060733d
_journal_volume 25
_journal_year 2006
_chemical_formula_sum 'C35 H41 Au Cl3 N3 O3 S'
_chemical_formula_weight 887.08
_chemical_name_systematic
; 
 ? 
;
_space_group_IT_number 14
_symmetry_cell_setting monoclinic
_symmetry_space_group_name_Hall '-P 2ybc'
_symmetry_space_group_name_H-M 'P 1 21/c 1'
_atom_sites_solution_hydrogens geom
_atom_sites_solution_primary direct
_atom_sites_solution_secondary difmap
_audit_creation_method SHELXL-97
_cell_angle_alpha 90.00
_cell_angle_beta 101.5660(10)
_cell_angle_gamma 90.00
_cell_formula_units_Z 4
_cell_length_a 15.4337(9)
_cell_length_b 16.4214(9)
_cell_length_c 15.8384(9)
_cell_measurement_reflns_used 29184
_cell_measurement_temperature 298(2)
_cell_measurement_theta_max 26.479
_cell_measurement_theta_min 2.405
_cell_volume 3932.6(4)
_computing_cell_refinement 'Bruker SMART'
_computing_data_collection 'Bruker SMART'
_computing_data_reduction 'Bruker SAINT'
_computing_molecular_graphics 'Bruker SHELXTL'
_computing_publication_material 'Bruker SHELXTL'
_computing_structure_refinement 'SHELXL-97 (Sheldrick, 1997)'
_computing_structure_solution 'SHELXS-97 (Sheldrick, 1990)'
_diffrn_ambient_temperature 298(2)
_diffrn_measured_fraction_theta_full 0.992
_diffrn_measured_fraction_theta_max 0.992
_diffrn_measurement_device_type 'CCD area detector'
_diffrn_measurement_method 'phi and omega scans'
_diffrn_radiation_monochromator graphite
_diffrn_radiation_source 'fine-focus sealed tube'
_diffrn_radiation_type MoK\a
_diffrn_radiation_wavelength 0.71073
_diffrn_reflns_av_R_equivalents 0.0600
_diffrn_reflns_av_sigmaI/netI 0.0382
_diffrn_reflns_limit_h_max 19
_diffrn_reflns_limit_h_min -19
_diffrn_reflns_limit_k_max 20
_diffrn_reflns_limit_k_min -20
_diffrn_reflns_limit_l_max 19
_diffrn_reflns_limit_l_min -19
_diffrn_reflns_number 48191
_diffrn_reflns_theta_full 26.50
_diffrn_reflns_theta_max 26.50
_diffrn_reflns_theta_min 1.81
_exptl_absorpt_coefficient_mu 4.033
_exptl_absorpt_correction_T_max 0.856122
_exptl_absorpt_correction_T_min 0.240795
_exptl_absorpt_correction_type empirical
_exptl_crystal_colour colorless
_exptl_crystal_density_diffrn 1.498
_exptl_crystal_density_meas 0
_exptl_crystal_density_method 'not measured'
_exptl_crystal_description plate
_exptl_crystal_F_000 1768
_exptl_crystal_size_max 0.60
_exptl_crystal_size_mid 0.50
_exptl_crystal_size_min 0.30
_refine_diff_density_max 1.124
_refine_diff_density_min -1.382
_refine_diff_density_rms 0.093
_refine_ls_extinction_method none
_refine_ls_goodness_of_fit_ref 1.016
_refine_ls_hydrogen_treatment mixed
_refine_ls_matrix_type full
_refine_ls_number_parameters 575
_refine_ls_number_reflns 8093
_refine_ls_number_restraints 0
_refine_ls_restrained_S_all 1.016
_refine_ls_R_factor_all 0.0526
_refine_ls_R_factor_gt 0.0325
_refine_ls_shift/su_max 0.131
_refine_ls_shift/su_mean 0.004
_refine_ls_structure_factor_coef Fsqd
_refine_ls_weighting_details 'calc w=1/[\s^2^(Fo^2^)+(0.0386P)^2^+4.0615P] where P=(Fo^2^+2Fc^2^)/3'
_refine_ls_weighting_scheme calc
_refine_ls_wR_factor_gt 0.0720
_refine_ls_wR_factor_ref 0.0813
_reflns_number_gt 6251
_reflns_number_total 8093
_reflns_threshold_expression >2sigma(I)
_cod_data_source_file om060733dsi20060812_093629.cif
_cod_data_source_block nol318m
_cod_depositor_comments
;
The following automatic conversions were performed:

'_symmetry_cell_setting' value 'Monoclinic' changed to 'monoclinic'
according to /home/saulius/struct/CIF-dictionaries/cif_core.dic
dictionary named 'cif_core.dic' version 2.4.1 from 2010-06-29.

Automatic conversion script
Id: cif_fix_values 1715 2011-07-08 13:25:40Z adriana 
;
_cod_original_sg_symbol_H-M P2(1)/c
_cod_database_code 4074530

loop_
_symmetry_equiv_pos_as_xyz
'x, y, z'
'-x, y+1/2, -z+1/2'
'-x, -y, -z'
'x, -y-1/2, z-1/2'

loop_
_atom_site_label
_atom_site_type_symbol
_atom_site_fract_x
_atom_site_fract_y
_atom_site_fract_z
_atom_site_U_iso_or_equiv
_atom_site_adp_type
_atom_site_occupancy
_atom_site_symmetry_multiplicity
_atom_site_calc_flag
_atom_site_refinement_flags
Au1 Au 0.232850(10) 0.092915(9) 0.141383(11) 0.03990(7) Uani 1 1 d .
N1 N 0.2298(2) 0.2174(2) 0.2768(2) 0.0413(8) Uani 1 1 d .
O1 O 0.2972(3) 0.1229(2) -0.0439(3) 0.0755(11) Uani 1 1 d .
Cl1 Cl 0.29374(17) 0.7066(3) 0.25457(18) 0.1780(13) Uani 1 1 d .
S1 S 0.31667(8) -0.06719(7) 0.08066(8) 0.0496(3) Uani 1 1 d .
C1 C 0.3158(3) 0.2485(3) 0.2671(3) 0.0461(10) Uani 1 1 d .
N2 N 0.1100(2) 0.1491(2) 0.2539(2) 0.0405(8) Uani 1 1 d .
O2 O 0.3738(3) -0.0707(2) 0.1630(2) 0.0703(10) Uani 1 1 d .
Cl2 Cl 0.28483(14) 0.65942(15) 0.08121(18) 0.1259(8) Uani 1 1 d .
C2 C 0.3913(3) 0.2107(3) 0.3122(3) 0.0531(12) Uani 1 1 d .
Cl3 Cl 0.12924(12) 0.65500(15) 0.15264(18) 0.1260(8) Uani 1 1 d .
N3 N 0.2857(2) 0.0260(2) 0.0564(2) 0.0429(8) Uani 1 1 d .
O3 O 0.2418(3) -0.1203(2) 0.0684(3) 0.0756(11) Uani 1 1 d .
C3 C 0.4716(4) 0.2401(4) 0.2981(4) 0.0679(16) Uani 1 1 d .
H3 H 0.521(4) 0.215(3) 0.325(3) 0.063(16) Uiso 1 1 d .
C4 C 0.4753(4) 0.3034(4) 0.2432(4) 0.0725(18) Uani 1 1 d .
H4 H 0.531(4) 0.322(3) 0.239(4) 0.080(18) Uiso 1 1 d .
C5 C 0.3996(4) 0.3392(4) 0.2011(4) 0.0664(16) Uani 1 1 d .
H5 H 0.399(3) 0.377(3) 0.167(4) 0.060(16) Uiso 1 1 d .
C6 C 0.3162(3) 0.3131(3) 0.2105(3) 0.0529(12) Uani 1 1 d .
C7 C 0.2326(4) 0.3530(4) 0.1607(4) 0.0705(16) Uani 1 1 d .
H7 H 0.184(4) 0.333(4) 0.180(4) 0.09(2) Uiso 1 1 d .
C8 C 0.2322(9) 0.4429(6) 0.1766(9) 0.121(3) Uani 1 1 d .
H8 H 0.231(6) 0.457(6) 0.253(6) 0.16(3) Uiso 1 1 d .
H8 H 0.184(5) 0.466(5) 0.147(5) 0.12(3) Uiso 1 1 d .
H8 H 0.270(6) 0.458(6) 0.141(6) 0.13(4) Uiso 1 1 d .
C9 C 0.2166(8) 0.3283(7) 0.0666(7) 0.119(3) Uani 1 1 d .
H9 H 0.255(4) 0.331(4) 0.044(4) 0.06(2) Uiso 1 1 d .
H9 H 0.165(5) 0.353(5) 0.035(5) 0.12(3) Uiso 1 1 d .
C10 C 0.3892(4) 0.1407(4) 0.3737(4) 0.0647(15) Uani 1 1 d .
H10 H 0.336(4) 0.131(3) 0.377(3) 0.059(15) Uiso 1 1 d .
C11 C 0.4358(7) 0.1639(7) 0.4656(5) 0.101(2) Uani 1 1 d .
H11 H 0.419(5) 0.119(5) 0.504(5) 0.11(2) Uiso 1 1 d .
H11 H 0.506(6) 0.167(5) 0.463(5) 0.14(3) Uiso 1 1 d .
H11 H 0.401(5) 0.208(5) 0.472(5) 0.11(3) Uiso 1 1 d .
C12 C 0.4278(8) 0.0635(6) 0.3454(6) 0.099(3) Uani 1 1 d .
H12 H 0.430(5) 0.028(5) 0.381(5) 0.10(3) Uiso 1 1 d .
H12 H 0.390(5) 0.055(5) 0.284(5) 0.11(2) Uiso 1 1 d .
C13 C 0.1795(3) 0.2468(3) 0.3332(3) 0.0476(11) Uani 1 1 d .
H13 H 0.202(3) 0.290(3) 0.370(3) 0.050(13) Uiso 1 1 d .
C14 C 0.1048(3) 0.2041(3) 0.3189(3) 0.0480(11) Uani 1 1 d .
H14 H 0.054(3) 0.209(3) 0.344(3) 0.045(12) Uiso 1 1 d .
C15 C 0.1873(3) 0.1575(2) 0.2281(3) 0.0396(9) Uani 1 1 d .
C16 C 0.0449(3) 0.0881(3) 0.2201(3) 0.0441(10) Uani 1 1 d .
C17 C 0.0477(3) 0.0149(3) 0.2632(4) 0.0615(13) Uani 1 1 d .
C18 C -0.0158(5) -0.0421(4) 0.2281(6) 0.089(2) Uani 1 1 d .
H18 H -0.011(5) -0.083(4) 0.248(5) 0.11(3) Uiso 1 1 d .
C19 C -0.0759(5) -0.0274(4) 0.1551(5) 0.089(2) Uani 1 1 d .
H19 H -0.119(5) -0.067(5) 0.129(5) 0.11(2) Uiso 1 1 d .
C20 C -0.0766(4) 0.0450(4) 0.1137(5) 0.0778(17) Uani 1 1 d .
H20 H -0.118(4) 0.053(4) 0.059(4) 0.087(19) Uiso 1 1 d .
C21 C -0.0152(3) 0.1053(3) 0.1450(4) 0.0557(12) Uani 1 1 d .
C22 C -0.0165(4) 0.1848(4) 0.0970(4) 0.0756(17) Uani 1 1 d .
H22 H 0.029(4) 0.217(4) 0.131(4) 0.089(19) Uiso 1 1 d .
C23 C -0.1040(8) 0.2293(6) 0.0920(8) 0.110(3) Uani 1 1 d .
H23 H -0.111(6) 0.241(5) 0.145(6) 0.13(4) Uiso 1 1 d .
H23 H -0.094(7) 0.282(7) 0.064(7) 0.18(5) Uiso 1 1 d .
H23 H -0.150(5) 0.195(5) 0.056(6) 0.13(3) Uiso 1 1 d .
C24 C 0.0022(9) 0.1726(9) 0.0086(7) 0.113(3) Uani 1 1 d .
H24 H 0.052(7) 0.141(6) 0.013(6) 0.15(4) Uiso 1 1 d .
H24 H -0.036(5) 0.146(5) -0.020(5) 0.10(4) Uiso 1 1 d .
H24 H 0.001(7) 0.227(7) -0.009(7) 0.18(5) Uiso 1 1 d .
C25 C 0.1165(5) -0.0041(4) 0.3428(5) 0.091(2) Uani 1 1 d .
H25 H 0.148(4) 0.040(4) 0.360(4) 0.09(2) Uiso 1 1 d .
C26 C 0.1824(8) -0.0676(8) 0.3245(9) 0.130(4) Uani 1 1 d .
H26 H 0.236(6) -0.079(5) 0.382(6) 0.13(3) Uiso 1 1 d .
H26 H 0.212(6) -0.056(6) 0.292(6) 0.12(4) Uiso 1 1 d .
C27 C 0.0756(11) -0.0273(9) 0.4182(8) 0.123(3) Uani 1 1 d .
H27 H 0.032(8) 0.012(7) 0.422(7) 0.19(6) Uiso 1 1 d .
H27 H 0.038(5) -0.079(5) 0.402(5) 0.11(3) Uiso 1 1 d .
H27 H 0.117(6) -0.035(6) 0.460(6) 0.13(4) Uiso 1 1 d .
C28 C 0.3691(3) -0.0062(3) -0.0477(3) 0.0493(11) Uani 1 1 d .
C29 C 0.4143(4) 0.0021(5) -0.1149(4) 0.0701(16) Uani 1 1 d .
H29 H 0.406(3) 0.051(4) -0.142(4) 0.065(17) Uiso 1 1 d .
C30 C 0.4644(4) -0.0640(6) -0.1325(5) 0.086(2) Uani 1 1 d .
H30 H 0.486(6) -0.053(6) -0.178(7) 0.17(4) Uiso 1 1 d .
C31 C 0.4690(5) -0.1342(5) -0.0864(5) 0.088(2) Uani 1 1 d .
H31 H 0.511(4) -0.181(4) -0.095(4) 0.10(2) Uiso 1 1 d .
C32 C 0.4252(4) -0.1427(4) -0.0200(5) 0.0783(18) Uani 1 1 d .
H32 H 0.427(4) -0.189(4) 0.014(4) 0.10(2) Uiso 1 1 d .
C33 C 0.3758(3) -0.0773(3) -0.0025(3) 0.0501(11) Uani 1 1 d .
C34 C 0.3140(3) 0.0563(3) -0.0147(3) 0.0465(10) Uani 1 1 d .
C35 C 0.2289(4) 0.7078(4) 0.1531(5) 0.087(2) Uani 1 1 d .
H35 H 0.2158 0.7642 0.1348 0.105 Uiso 1 1 calc R
H26 H 0.150(5) -0.120(5) 0.319(5) 0.12(3) Uiso 1 1 d .
H12 H 0.494(7) 0.071(5) 0.353(6) 0.15(4) Uiso 1 1 d .
H9 H 0.179(18) 0.212(17) 0.119(17) 0.59(16) Uiso 1 1 d .

loop_
_atom_site_aniso_label
_atom_site_aniso_U_11
_atom_site_aniso_U_22
_atom_site_aniso_U_33
_atom_site_aniso_U_23
_atom_site_aniso_U_13
_atom_site_aniso_U_12
Au1 0.03850(10) 0.03556(9) 0.04601(10) -0.00536(8) 0.00938(7) 0.00101(7)
N1 0.0374(18) 0.0409(19) 0.048(2) -0.0090(17) 0.0134(15) -0.0047(15)
O1 0.097(3) 0.056(2) 0.075(3) 0.029(2) 0.022(2) 0.022(2)
Cl1 0.1072(17) 0.291(4) 0.126(2) 0.017(2) 0.0000(15) -0.036(2)
S1 0.0602(7) 0.0370(6) 0.0529(7) 0.0019(5) 0.0142(6) 0.0084(5)
C1 0.040(2) 0.051(3) 0.049(3) -0.015(2) 0.0135(19) -0.0125(19)
N2 0.0366(18) 0.0383(19) 0.046(2) -0.0066(16) 0.0080(15) -0.0043(14)
O2 0.086(3) 0.069(2) 0.053(2) 0.0147(18) 0.0089(19) 0.029(2)
Cl2 0.0972(14) 0.1263(17) 0.162(2) -0.0077(16) 0.0436(14) -0.0038(12)
C2 0.043(2) 0.069(3) 0.048(3) -0.012(2) 0.010(2) -0.010(2)
Cl3 0.0678(11) 0.1213(16) 0.191(2) 0.0275(16) 0.0312(13) -0.0020(10)
N3 0.051(2) 0.0306(18) 0.048(2) -0.0012(16) 0.0141(17) 0.0054(15)
O3 0.088(3) 0.049(2) 0.095(3) 0.001(2) 0.031(2) -0.0116(19)
C3 0.043(3) 0.094(5) 0.065(4) -0.015(3) 0.010(3) -0.008(3)
C4 0.056(3) 0.096(5) 0.071(4) -0.024(4) 0.027(3) -0.034(3)
C5 0.077(4) 0.070(4) 0.059(3) -0.010(3) 0.029(3) -0.025(3)
C6 0.059(3) 0.052(3) 0.051(3) -0.010(2) 0.019(2) -0.012(2)
C7 0.072(4) 0.060(3) 0.082(4) 0.008(3) 0.022(3) -0.008(3)
C8 0.144(9) 0.078(6) 0.139(9) 0.007(6) 0.021(8) 0.034(6)
C9 0.105(8) 0.157(10) 0.087(7) 0.003(6) -0.001(6) 0.019(7)
C10 0.046(3) 0.082(4) 0.064(3) -0.001(3) 0.007(3) -0.003(3)
C11 0.114(7) 0.121(7) 0.067(5) 0.000(5) 0.018(4) -0.005(6)
C12 0.128(8) 0.081(5) 0.083(6) 0.008(5) 0.013(5) 0.017(5)
C13 0.051(3) 0.045(3) 0.049(3) -0.013(2) 0.016(2) -0.005(2)
C14 0.045(2) 0.049(3) 0.053(3) -0.013(2) 0.018(2) -0.003(2)
C15 0.037(2) 0.032(2) 0.049(2) -0.0051(19) 0.0078(18) -0.0028(17)
C16 0.040(2) 0.039(2) 0.055(3) -0.007(2) 0.014(2) -0.0062(18)
C17 0.064(3) 0.047(3) 0.072(4) 0.005(3) 0.011(3) -0.008(2)
C18 0.102(5) 0.050(4) 0.114(6) 0.010(4) 0.018(5) -0.027(4)
C19 0.081(4) 0.067(4) 0.112(6) -0.015(4) 0.004(4) -0.035(4)
C20 0.069(4) 0.073(4) 0.085(5) -0.015(4) -0.001(3) -0.020(3)
C21 0.051(3) 0.050(3) 0.064(3) -0.007(2) 0.005(2) -0.009(2)
C22 0.078(4) 0.070(4) 0.068(4) 0.005(3) -0.013(3) -0.014(3)
C23 0.140(8) 0.077(6) 0.108(7) -0.009(5) 0.010(6) 0.028(5)
C24 0.116(8) 0.128(9) 0.095(7) 0.032(7) 0.022(6) 0.008(8)
C25 0.103(5) 0.057(4) 0.105(6) 0.029(4) 0.001(4) -0.007(4)
C26 0.097(7) 0.130(9) 0.165(11) 0.074(8) 0.035(7) 0.026(6)
C27 0.153(10) 0.123(9) 0.094(7) 0.028(7) 0.027(7) 0.010(9)
C28 0.049(3) 0.057(3) 0.040(2) -0.008(2) 0.006(2) -0.001(2)
C29 0.074(4) 0.086(5) 0.051(3) -0.002(3) 0.017(3) -0.007(3)
C30 0.072(4) 0.129(7) 0.064(4) -0.036(4) 0.030(3) -0.004(4)
C31 0.088(5) 0.094(5) 0.088(5) -0.031(4) 0.031(4) 0.019(4)
C32 0.087(4) 0.067(4) 0.083(4) -0.022(4) 0.023(4) 0.018(3)
C33 0.055(3) 0.047(3) 0.047(3) -0.009(2) 0.009(2) 0.008(2)
C34 0.045(2) 0.051(3) 0.042(2) 0.001(2) 0.0052(19) 0.004(2)
C35 0.064(4) 0.065(4) 0.126(6) 0.020(4) 0.003(4) 0.005(3)

loop_
_atom_type_symbol
_atom_type_description
_atom_type_scat_dispersion_real
_atom_type_scat_dispersion_imag
_atom_type_scat_source
C C 0.0033 0.0016 'International Tables Vol C Tables 4.2.6.8 and 6.1.1.4'
H H 0.0000 0.0000 'International Tables Vol C Tables 4.2.6.8 and 6.1.1.4'
N N 0.0061 0.0033 'International Tables Vol C Tables 4.2.6.8 and 6.1.1.4'
O O 0.0106 0.0060 'International Tables Vol C Tables 4.2.6.8 and 6.1.1.4'
S S 0.1246 0.1234 'International Tables Vol C Tables 4.2.6.8 and 6.1.1.4'
Au Au -2.0133 8.8022 'International Tables Vol C Tables 4.2.6.8 and 6.1.1.4'
Cl Cl 0.1484 0.1585 'International Tables Vol C Tables 4.2.6.8 and 6.1.1.4'

loop_
_geom_angle_atom_site_label_1
_geom_angle_atom_site_label_2
_geom_angle_atom_site_label_3
_geom_angle
C15 Au1 N3 177.09(15)
C15 N1 C13 110.8(3)
C15 N1 C1 123.2(3)
C13 N1 C1 125.9(3)
O2 S1 O3 115.8(3)
O2 S1 N3 110.7(2)
O3 S1 N3 110.5(2)
O2 S1 C33 111.4(2)
O3 S1 C33 111.6(2)
N3 S1 C33 94.8(2)
C2 C1 C6 124.2(4)
C2 C1 N1 118.6(4)
C6 C1 N1 117.2(4)
C15 N2 C14 110.3(3)
C15 N2 C16 123.6(3)
C14 N2 C16 126.0(3)
C1 C2 C3 116.5(5)
C1 C2 C10 123.3(4)
C3 C2 C10 120.2(5)
C34 N3 S1 114.0(3)
C34 N3 Au1 125.5(3)
S1 N3 Au1 119.4(2)
C4 C3 C2 121.3(6)
C5 C4 C3 120.1(5)
C4 C5 C6 122.5(6)
C1 C6 C5 115.3(5)
C1 C6 C7 123.4(4)
C5 C6 C7 121.2(5)
C8 C7 C9 115.1(8)
C8 C7 C6 111.7(7)
C9 C7 C6 110.5(6)
C12 C10 C2 112.8(6)
C12 C10 C11 110.6(7)
C2 C10 C11 110.9(6)
C14 C13 N1 106.6(4)
C13 C14 N2 107.1(4)
N1 C15 N2 105.2(3)
N1 C15 Au1 126.5(3)
N2 C15 Au1 128.2(3)
C17 C16 C21 123.5(4)
C17 C16 N2 118.1(4)
C21 C16 N2 118.4(4)
C16 C17 C18 116.1(6)
C16 C17 C25 122.8(5)
C18 C17 C25 121.0(6)
C19 C18 C17 122.0(7)
C18 C19 C20 120.5(6)
C19 C20 C21 120.8(6)
C16 C21 C20 117.0(5)
C16 C21 C22 123.3(4)
C20 C21 C22 119.7(5)
C24 C22 C21 111.7(7)
C24 C22 C23 110.5(8)
C21 C22 C23 111.3(7)
C27 C25 C17 112.2(8)
C27 C25 C26 112.3(8)
C17 C25 C26 111.5(8)
C33 C28 C29 119.3(5)
C33 C28 C34 113.1(4)
C29 C28 C34 127.5(5)
C28 C29 C30 117.4(7)
C31 C30 C29 121.7(6)
C30 C31 C32 121.3(6)
C31 C32 C33 117.0(7)
C28 C33 C32 123.3(5)
C28 C33 S1 108.6(3)
C32 C33 S1 128.1(5)
O1 C34 N3 124.5(4)
O1 C34 C28 126.0(4)
N3 C34 C28 109.5(4)
Cl1 C35 Cl2 109.5(3)
Cl1 C35 Cl3 110.1(4)
Cl2 C35 Cl3 108.5(4)

loop_
_geom_bond_atom_site_label_1
_geom_bond_atom_site_label_2
_geom_bond_distance
Au1 C15 1.973(4)
Au1 N3 2.031(3)
N1 C15 1.338(5)
N1 C13 1.384(5)
N1 C1 1.459(5)
O1 C34 1.196(6)
Cl1 C35 1.714(7)
S1 O2 1.421(4)
S1 O3 1.429(4)
S1 N3 1.626(3)
S1 C33 1.754(5)
C1 C2 1.385(7)
C1 C6 1.390(7)
N2 C15 1.343(5)
N2 C14 1.384(5)
N2 C16 1.444(5)
Cl2 C35 1.751(7)
C2 C3 1.390(7)
C2 C10 1.511(8)
Cl3 C35 1.765(6)
N3 C34 1.380(6)
C3 C4 1.364(9)
C4 C5 1.357(9)
C5 C6 1.393(7)
C6 C7 1.519(8)
C7 C8 1.496(11)
C7 C9 1.517(11)
C10 C12 1.508(10)
C10 C11 1.537(10)
C13 C14 1.329(6)
C16 C17 1.379(6)
C16 C21 1.382(7)
C17 C18 1.388(8)
C17 C25 1.510(9)
C18 C19 1.351(10)
C19 C20 1.358(10)
C20 C21 1.391(7)
C21 C22 1.509(8)
C22 C24 1.499(12)
C22 C23 1.523(11)
C25 C27 1.507(13)
C25 C26 1.525(13)
C28 C33 1.363(7)
C28 C29 1.391(7)
C28 C34 1.493(6)
C29 C30 1.392(10)
C30 C31 1.360(11)
C31 C32 1.366(10)
C32 C33 1.378(7)

loop_
_geom_torsion_atom_site_label_1
_geom_torsion_atom_site_label_2
_geom_torsion_atom_site_label_3
_geom_torsion_atom_site_label_4
_geom_torsion
C15 N1 C1 C2 -87.6(5)
C13 N1 C1 C2 95.2(5)
C15 N1 C1 C6 90.5(5)
C13 N1 C1 C6 -86.7(6)
C6 C1 C2 C3 -0.6(7)
N1 C1 C2 C3 177.3(4)
C6 C1 C2 C10 179.6(5)
N1 C1 C2 C10 -2.4(7)
O2 S1 N3 C34 116.4(3)
O3 S1 N3 C34 -113.9(4)
C33 S1 N3 C34 1.4(4)
O2 S1 N3 Au1 -51.9(3)
O3 S1 N3 Au1 77.8(3)
C33 S1 N3 Au1 -167.0(2)
C15 Au1 N3 C34 -104(3)
C15 Au1 N3 S1 63(3)
C1 C2 C3 C4 0.6(8)
C10 C2 C3 C4 -179.7(5)
C2 C3 C4 C5 0.1(9)
C3 C4 C5 C6 -0.9(9)
C2 C1 C6 C5 -0.1(7)
N1 C1 C6 C5 -178.1(4)
C2 C1 C6 C7 179.1(5)
N1 C1 C6 C7 1.2(7)
C4 C5 C6 C1 0.9(8)
C4 C5 C6 C7 -178.4(5)
C1 C6 C7 C8 124.6(8)
C5 C6 C7 C8 -56.3(9)
C1 C6 C7 C9 -106.0(7)
C5 C6 C7 C9 73.2(8)
C1 C2 C10 C12 117.2(7)
C3 C2 C10 C12 -62.5(8)
C1 C2 C10 C11 -118.1(6)
C3 C2 C10 C11 62.2(8)
C15 N1 C13 C14 0.0(5)
C1 N1 C13 C14 177.4(4)
N1 C13 C14 N2 0.0(5)
C15 N2 C14 C13 0.1(5)
C16 N2 C14 C13 177.3(4)
C13 N1 C15 N2 0.1(5)
C1 N1 C15 N2 -177.4(4)
C13 N1 C15 Au1 -177.3(3)
C1 N1 C15 Au1 5.2(6)
C14 N2 C15 N1 -0.1(5)
C16 N2 C15 N1 -177.4(4)
C14 N2 C15 Au1 177.3(3)
C16 N2 C15 Au1 -0.1(6)
N3 Au1 C15 N1 44(3)
N3 Au1 C15 N2 -133(3)
C15 N2 C16 C17 93.0(6)
C14 N2 C16 C17 -83.9(6)
C15 N2 C16 C21 -85.2(5)
C14 N2 C16 C21 97.9(6)
C21 C16 C17 C18 -1.5(8)
N2 C16 C17 C18 -179.5(5)
C21 C16 C17 C25 177.1(6)
N2 C16 C17 C25 -1.0(8)
C16 C17 C18 C19 1.1(11)
C25 C17 C18 C19 -177.5(8)
C17 C18 C19 C20 -0.6(13)
C18 C19 C20 C21 0.4(12)
C17 C16 C21 C20 1.3(8)
N2 C16 C21 C20 179.4(5)
C17 C16 C21 C22 -178.5(5)
N2 C16 C21 C22 -0.5(7)
C19 C20 C21 C16 -0.8(9)
C19 C20 C21 C22 179.1(7)
C16 C21 C22 C24 116.9(8)
C20 C21 C22 C24 -63.0(9)
C16 C21 C22 C23 -119.1(7)
C20 C21 C22 C23 61.1(9)
C16 C17 C25 C27 123.7(8)
C18 C17 C25 C27 -57.9(11)
C16 C17 C25 C26 -109.3(8)
C18 C17 C25 C26 69.2(9)
C33 C28 C29 C30 0.2(8)
C34 C28 C29 C30 177.8(5)
C28 C29 C30 C31 0.3(10)
C29 C30 C31 C32 -0.7(11)
C30 C31 C32 C33 0.6(11)
C29 C28 C33 C32 -0.3(8)
C34 C28 C33 C32 -178.3(5)
C29 C28 C33 S1 177.0(4)
C34 C28 C33 S1 -0.9(5)
C31 C32 C33 C28 -0.1(9)
C31 C32 C33 S1 -176.8(5)
O2 S1 C33 C28 -114.7(4)
O3 S1 C33 C28 114.1(4)
N3 S1 C33 C28 -0.2(4)
O2 S1 C33 C32 62.4(6)
O3 S1 C33 C32 -68.7(6)
N3 S1 C33 C32 176.9(5)
S1 N3 C34 O1 178.8(4)
Au1 N3 C34 O1 -13.6(7)
S1 N3 C34 C28 -2.1(5)
Au1 N3 C34 C28 165.5(3)
C33 C28 C34 O1 -179.0(5)
C29 C28 C34 O1 3.2(8)
C33 C28 C34 N3 1.9(6)
C29 C28 C34 N3 -175.8(5)

loop_
_cod_related_entry_id
_cod_related_entry_database
_cod_related_entry_code
1 ChemSpider 30659811
